data_1566064
loop_
_publ_author_name
'Wan, Xiaoyu'
'Zhang, Yifan'
'Wang, Huaiwei'
'Lu, Jing'
'Li, Dacheng'
'Dou, Jianmin'
'Li, Yunwu'
'Wang, Suna'

_publ_section_title
;
 One amino-functionalized luminescence sensor demonstrating high
 sensitivity and selectivity for detecting Al3+ and Cu2+ as well as its
 luminescent mixed matrix membranes and test papers
;
_journal_name_full 'Journal of Solid State Chemistry'
_journal_page_first 122705
_journal_paper_doi 10.1016/j.jssc.2021.122705
_journal_volume 305
_journal_year 2022
_chemical_formula_sum 'C20 H18 N2 O5 Zn'
_chemical_formula_weight 431.73
_space_group_crystal_system triclinic
_space_group_IT_number 2
_space_group_name_Hall '-P 1'
_space_group_name_H-M_alt 'P -1'
_atom_sites_solution_hydrogens mixed
_audit_creation_method SHELXL-2018/3
_cell_angle_alpha 97.041(2)
_cell_angle_beta 109.067(4)
_cell_angle_gamma 102.585(3)
_cell_formula_units_Z 2
_cell_length_a 8.4412(7)
_cell_length_b 10.0314(9)
_cell_length_c 12.6984(11)
_cell_measurement_reflns_used 2533
_cell_measurement_temperature 298(2)
_cell_measurement_theta_max 26.5875
_cell_measurement_theta_min 2.447
_cell_volume 969.73(15)
_computing_structure_refinement 'SHELXL-2018/3 (Sheldrick, 2018)'
_diffrn_ambient_temperature 293(2)
_diffrn_measured_fraction_theta_full 0.983
_diffrn_measured_fraction_theta_max 0.983
_diffrn_measurement_device_type 'CCD area detector'
_diffrn_radiation_type MoK\a
_diffrn_radiation_wavelength 0.71073
_diffrn_reflns_av_R_equivalents 0.0229
_diffrn_reflns_av_unetI/netI 0.0441
_diffrn_reflns_Laue_measured_fraction_full 0.983
_diffrn_reflns_Laue_measured_fraction_max 0.983
_diffrn_reflns_limit_h_max 10
_diffrn_reflns_limit_h_min -9
_diffrn_reflns_limit_k_max 11
_diffrn_reflns_limit_k_min -11
_diffrn_reflns_limit_l_max 11
_diffrn_reflns_limit_l_min -15
_diffrn_reflns_number 4719
_diffrn_reflns_point_group_measured_fraction_full 0.983
_diffrn_reflns_point_group_measured_fraction_max 0.983
_diffrn_reflns_theta_full 25.015
_diffrn_reflns_theta_max 25.015
_diffrn_reflns_theta_min 2.447
_exptl_absorpt_coefficient_mu 1.300
_exptl_crystal_colour colorless
_exptl_crystal_density_diffrn 1.479
_exptl_crystal_description block
_exptl_crystal_F_000 444
_refine_diff_density_max 0.435
_refine_diff_density_min -0.700
_refine_diff_density_rms 0.076
_refine_ls_extinction_coef .
_refine_ls_extinction_method none
_refine_ls_goodness_of_fit_ref 1.093
_refine_ls_hydrogen_treatment constr
_refine_ls_matrix_type full
_refine_ls_number_parameters 266
_refine_ls_number_reflns 3347
_refine_ls_number_restraints 39
_refine_ls_restrained_S_all 1.098
_refine_ls_R_factor_all 0.0498
_refine_ls_R_factor_gt 0.0419
_refine_ls_shift/su_max 0.001
_refine_ls_shift/su_mean 0.000
_refine_ls_structure_factor_coef Fsqd
_refine_ls_weighting_details 'w=1/[\s^2^(Fo^2^)+(0.0592P)^2^+0.5120P] where P=(Fo^2^+2Fc^2^)/3'
_refine_ls_weighting_scheme calc
_refine_ls_wR_factor_gt 0.1081
_refine_ls_wR_factor_ref 0.1126
_reflns_Friedel_coverage 0.000
_reflns_Friedel_fraction_full .
_reflns_Friedel_fraction_max .
_reflns_number_gt 2899
_reflns_number_total 3347
_reflns_threshold_expression 'I > 2\s(I)'
_cod_data_source_file JSSC-2022-305-122705.cif
_cod_data_source_block 210705f
_cod_database_code 1566064
_shelx_shelxl_version_number 2018/3
_shelx_space_group_comment
;
The symmetry employed for this shelxl refinement is uniquely defined
by the following loop, which should always be used as a source of
symmetry information in preference to the above space-group names.
They are only intended as comments.
;

loop_
_space_group_symop_operation_xyz
'x, y, z'
'-x, -y, -z'

loop_
_atom_site_label
_atom_site_type_symbol
_atom_site_fract_x
_atom_site_fract_y
_atom_site_fract_z
_atom_site_U_iso_or_equiv
_atom_site_adp_type
_atom_site_occupancy
_atom_site_site_symmetry_order
_atom_site_calc_flag
_atom_site_refinement_flags_posn
_atom_site_refinement_flags_adp
_atom_site_refinement_flags_occupancy
_atom_site_disorder_assembly
_atom_site_disorder_group
Zn1 Zn 0.42589(5) 0.13995(4) 0.77343(3) 0.03196(15) Uani 1 1 d . U . . .
O1 O 0.6162(3) 0.1290(3) 0.9178(2) 0.0519(7) Uani 1 1 d . . . . .
O2 O 0.6541(3) 0.0561(3) 0.7630(2) 0.0614(8) Uani 1 1 d . U . . .
O3 O 0.5832(4) 0.3653(3) 0.7606(2) 0.0569(7) Uani 1 1 d . . . . .
O4 O 0.3800(3) 0.2035(3) 0.6242(2) 0.0451(6) Uani 1 1 d . . . . .
O5 O 0.7635(6) 0.0380(5) 0.5770(3) 0.1237(18) Uani 1 1 d . . . . .
H5D H 0.769393 0.023592 0.642552 0.148 Uiso 1 1 d R U . . .
H5A H 0.859473 0.093772 0.583730 0.148 Uiso 1 1 d R U . . .
N1 N 0.2656(4) -0.0623(3) 0.7153(2) 0.0384(6) Uani 1 1 d . . . . .
N2 N 0.2863(4) 0.2405(3) 0.8435(2) 0.0363(6) Uani 1 1 d . . . . .
C1 C 0.7003(5) 0.0769(4) 0.8676(3) 0.0464(9) Uani 1 1 d . . . . .
C2 C 0.8560(4) 0.0371(4) 0.9366(3) 0.0441(9) Uani 1 1 d . . . . .
C3 C 0.9149(5) 0.0688(4) 1.0529(3) 0.0527(10) Uani 1 1 d . . . . .
H3 H 0.857188 0.115546 1.089388 0.063 Uiso 1 1 calc R U . . .
C4 C 0.9409(5) -0.0321(5) 0.8835(3) 0.0530(10) Uani 1 1 d . . . . .
H4 H 0.901190 -0.054440 0.804331 0.064 Uiso 1 1 calc R U . . .
C5 C 0.4886(5) 0.3227(4) 0.6602(3) 0.0401(8) Uani 1 1 d . . . . .
C6 C 0.4957(4) 0.4136(4) 0.5762(3) 0.0400(8) Uani 1 1 d . . . . .
C7 C 0.5666(5) 0.5555(4) 0.6138(3) 0.0501(9) Uani 1 1 d . . . . .
H7 H 0.612092 0.593636 0.691588 0.060 Uiso 1 1 calc R U . . .
C8 C 0.5714(5) 0.6412(4) 0.5391(3) 0.0480(9) Uani 1 1 d . . . . .
H8 H 0.620103 0.737034 0.565970 0.058 Uiso 1 1 calc R U . . .
C9 C 0.3171(5) -0.1680(4) 0.7555(4) 0.0548(10) Uani 1 1 d . . . . .
H9 H 0.419598 -0.148555 0.818698 0.066 Uiso 1 1 calc R U . . .
C10 C 0.2253(6) -0.3044(4) 0.7076(4) 0.0612(11) Uani 1 1 d . . . . .
H10 H 0.265071 -0.375751 0.738229 0.073 Uiso 1 1 calc R U . . .
C11 C 0.0746(5) -0.3354(4) 0.6142(3) 0.0494(9) Uani 1 1 d . . . . .
C12 C 0.0198(5) -0.2249(4) 0.5767(4) 0.0548(10) Uani 1 1 d . . . . .
H12 H -0.084501 -0.240824 0.515573 0.066 Uiso 1 1 calc R U . . .
C13 C 0.1181(5) -0.0922(4) 0.6289(3) 0.0463(9) Uani 1 1 d . . . . .
H13 H 0.078426 -0.018836 0.601901 0.056 Uiso 1 1 calc R U . . .
C14 C -0.0210(6) -0.4823(4) 0.5528(4) 0.0617(11) Uani 1 1 d . . . . .
H14A H -0.145425 -0.494597 0.531181 0.074 Uiso 1 1 calc R U . . .
H14B H 0.011645 -0.545314 0.602991 0.074 Uiso 1 1 calc R U . . .
C15 C 0.1311(5) 0.2529(4) 0.7827(3) 0.0462(9) Uani 1 1 d . . . . .
H15 H 0.080001 0.206854 0.706587 0.055 Uiso 1 1 calc R U . . .
C16 C 0.0425(6) 0.3288(5) 0.8254(4) 0.0687(13) Uani 1 1 d . . . . .
H16 H -0.076985 0.312815 0.788551 0.082 Uiso 1 1 calc R U . A 1
C17 C 0.1297(10) 0.4277(7) 0.9217(7) 0.0455(13) Uani 0.497(5) 1 d D U P B 1
C18 C 0.2881(16) 0.4152(12) 0.9862(10) 0.063(2) Uani 0.497(5) 1 d . U P B 1
H18 H 0.344744 0.468748 1.059813 0.076 Uiso 0.497(5) 1 calc R U P B 1
C19 C 0.364(3) 0.3272(16) 0.946(2) 0.053(3) Uani 0.497(5) 1 d . U P B 1
H19 H 0.475968 0.326503 0.990778 0.063 Uiso 0.497(5) 1 calc R U P B 1
C20 C 0.0488(13) 0.5285(9) 0.9643(9) 0.0618(16) Uani 0.497(5) 1 d D U P B 1
H20A H -0.030675 0.553058 0.899934 0.074 Uiso 0.497(5) 1 calc R U P B 1
H20B H 0.138973 0.613123 1.009153 0.074 Uiso 0.497(5) 1 calc R U P B 1
C17' C 0.0960(10) 0.3617(8) 0.9509(7) 0.0455(13) Uani 0.503(5) 1 d D . P B 2
C18' C 0.2577(16) 0.3489(11) 1.0104(10) 0.063(2) Uani 0.503(5) 1 d . . P B 2
H18' H 0.309779 0.386196 1.088253 0.076 Uiso 0.503(5) 1 calc R U P B 2
C19' C 0.343(3) 0.2816(16) 0.956(2) 0.053(3) Uani 0.503(5) 1 d . . P B 2
H19' H 0.445448 0.263783 0.999835 0.063 Uiso 0.503(5) 1 calc R U P B 2
C20' C -0.0054(12) 0.4268(9) 1.0069(9) 0.0618(16) Uani 0.503(5) 1 d D . P B 2
H20C H 0.038203 0.425692 1.087442 0.074 Uiso 0.503(5) 1 calc R U P B 2
H20D H -0.126457 0.372098 0.974566 0.074 Uiso 0.503(5) 1 calc R U P B 2

loop_
_atom_site_aniso_label
_atom_site_aniso_U_11
_atom_site_aniso_U_22
_atom_site_aniso_U_33
_atom_site_aniso_U_23
_atom_site_aniso_U_13
_atom_site_aniso_U_12
Zn1 0.0364(2) 0.0308(2) 0.0331(2) 0.01193(15) 0.01284(16) 0.01496(16)
O1 0.0435(14) 0.0563(17) 0.0647(17) 0.0248(13) 0.0172(13) 0.0286(13)
O2 0.0466(15) 0.093(2) 0.0564(18) 0.0336(16) 0.0165(13) 0.0356(15)
O3 0.0656(18) 0.0572(17) 0.0425(15) 0.0248(13) 0.0127(13) 0.0094(14)
O4 0.0511(15) 0.0450(15) 0.0449(14) 0.0213(11) 0.0201(12) 0.0140(12)
O5 0.107(3) 0.155(4) 0.091(3) -0.006(3) 0.056(3) -0.013(3)
N1 0.0474(17) 0.0311(15) 0.0412(16) 0.0108(12) 0.0189(14) 0.0142(12)
N2 0.0412(16) 0.0294(15) 0.0406(16) 0.0076(12) 0.0148(13) 0.0143(12)
C1 0.0368(19) 0.046(2) 0.061(2) 0.0286(18) 0.0142(18) 0.0177(16)
C2 0.0401(19) 0.052(2) 0.050(2) 0.0270(17) 0.0175(16) 0.0229(17)
C3 0.056(2) 0.068(3) 0.053(2) 0.0239(19) 0.0276(19) 0.038(2)
C4 0.054(2) 0.073(3) 0.042(2) 0.0240(19) 0.0173(18) 0.034(2)
C5 0.0430(19) 0.044(2) 0.041(2) 0.0201(16) 0.0187(16) 0.0155(16)
C6 0.0422(19) 0.042(2) 0.0406(19) 0.0205(15) 0.0162(16) 0.0122(15)
C7 0.063(2) 0.048(2) 0.0367(19) 0.0153(16) 0.0173(18) 0.0074(18)
C8 0.059(2) 0.039(2) 0.044(2) 0.0130(16) 0.0178(18) 0.0085(17)
C9 0.058(2) 0.039(2) 0.060(2) 0.0144(18) 0.0078(19) 0.0169(18)
C10 0.074(3) 0.030(2) 0.081(3) 0.0181(19) 0.024(2) 0.0196(19)
C11 0.058(2) 0.033(2) 0.057(2) 0.0041(16) 0.028(2) 0.0057(17)
C12 0.052(2) 0.043(2) 0.061(2) 0.0054(18) 0.0140(19) 0.0085(18)
C13 0.050(2) 0.0342(19) 0.054(2) 0.0133(16) 0.0146(18) 0.0152(16)
C14 0.074(3) 0.034(2) 0.075(3) 0.005(2) 0.033(2) 0.0043(19)
C15 0.048(2) 0.043(2) 0.045(2) 0.0026(16) 0.0114(17) 0.0201(16)
C16 0.047(2) 0.074(3) 0.079(3) -0.009(2) 0.014(2) 0.032(2)
C17 0.056(3) 0.029(3) 0.063(4) 0.009(3) 0.034(3) 0.016(3)
C18 0.068(4) 0.065(6) 0.052(4) -0.010(4) 0.017(3) 0.028(5)
C19 0.048(5) 0.053(8) 0.052(4) -0.001(6) 0.010(3) 0.022(6)
C20 0.076(4) 0.049(5) 0.081(5) 0.015(3) 0.048(3) 0.028(3)
C17' 0.056(3) 0.029(3) 0.063(4) 0.009(3) 0.034(3) 0.016(3)
C18' 0.068(4) 0.065(6) 0.052(4) -0.010(4) 0.017(3) 0.028(5)
C19' 0.048(5) 0.053(8) 0.052(4) -0.001(6) 0.010(3) 0.022(6)
C20' 0.076(4) 0.049(5) 0.081(5) 0.015(3) 0.048(3) 0.028(3)

loop_
_atom_type_symbol
_atom_type_description
_atom_type_scat_dispersion_real
_atom_type_scat_dispersion_imag
_atom_type_scat_source
C C 0.0033 0.0016 'International Tables Vol C Tables 4.2.6.8 and 6.1.1.4'
H H 0.0000 0.0000 'International Tables Vol C Tables 4.2.6.8 and 6.1.1.4'
N N 0.0061 0.0033 'International Tables Vol C Tables 4.2.6.8 and 6.1.1.4'
O O 0.0106 0.0060 'International Tables Vol C Tables 4.2.6.8 and 6.1.1.4'
Zn Zn 0.2839 1.4301 'International Tables Vol C Tables 4.2.6.8 and 6.1.1.4'

loop_
_geom_angle_atom_site_label_1
_geom_angle_atom_site_label_2
_geom_angle_atom_site_label_3
_geom_angle
_geom_angle_site_symmetry_1
_geom_angle_site_symmetry_3
O4 Zn1 O1 144.32(11) . .
O4 Zn1 N2 101.04(11) . .
O1 Zn1 N2 100.07(11) . .
O4 Zn1 N1 99.64(10) . .
O1 Zn1 N1 103.49(11) . .
N2 Zn1 N1 102.44(11) . .
O4 Zn1 O2 94.69(10) . .
O1 Zn1 O2 59.37(10) . .
N2 Zn1 O2 158.71(11) . .
N1 Zn1 O2 88.83(11) . .
O4 Zn1 O3 57.99(9) . .
O1 Zn1 O3 94.58(10) . .
N2 Zn1 O3 87.85(11) . .
N1 Zn1 O3 157.12(10) . .
O2 Zn1 O3 88.42(11) . .
O4 Zn1 C1 121.10(12) . .
O1 Zn1 C1 29.93(12) . .
N2 Zn1 C1 129.88(13) . .
N1 Zn1 C1 96.34(12) . .
O2 Zn1 C1 29.45(11) . .
O3 Zn1 C1 92.35(11) . .
O4 Zn1 C5 29.49(10) . .
O1 Zn1 C5 120.33(11) . .
N2 Zn1 C5 94.73(11) . .
N1 Zn1 C5 129.01(11) . .
O2 Zn1 C5 91.93(11) . .
O3 Zn1 C5 28.50(10) . .
C1 Zn1 C5 108.51(11) . .
C1 O1 Zn1 95.6(2) . .
C1 O2 Zn1 84.0(2) . .
C5 O3 Zn1 81.3(2) . .
C5 O4 Zn1 98.6(2) . .
C13 N1 C9 117.6(3) . .
C13 N1 Zn1 120.7(2) . .
C9 N1 Zn1 121.3(3) . .
C15 N2 C19' 117.9(11) . .
C15 N2 C19 114.8(11) . .
C15 N2 Zn1 122.8(2) . .
C19' N2 Zn1 118.8(11) . .
C19 N2 Zn1 120.4(11) . .
O2 C1 O1 121.0(3) . .
O2 C1 C2 120.4(3) . .
O1 C1 C2 118.7(3) . .
O2 C1 Zn1 66.51(19) . .
O1 C1 Zn1 54.50(17) . .
C2 C1 Zn1 172.4(3) . .
C3 C2 C4 119.5(3) . .
C3 C2 C1 120.6(3) . .
C4 C2 C1 120.0(3) . .
C2 C3 C4 120.4(4) . 2_757
C2 C4 C3 120.1(4) . 2_757
O3 C5 O4 122.0(3) . .
O3 C5 C6 120.3(3) . .
O4 C5 C6 117.7(3) . .
O3 C5 Zn1 70.2(2) . .
O4 C5 Zn1 51.88(16) . .
C6 C5 Zn1 169.4(3) . .
C7 C6 C8 118.8(3) . 2_666
C7 C6 C5 119.8(3) . .
C8 C6 C5 121.4(3) 2_666 .
C8 C7 C6 121.1(3) . .
C7 C8 C6 120.1(4) . 2_666
N1 C9 C10 122.5(4) . .
C9 C10 C11 119.7(4) . .
C10 C11 C12 116.9(3) . .
C10 C11 C14 121.5(4) . .
C12 C11 C14 121.5(4) . .
C13 C12 C11 119.9(4) . .
N1 C13 C12 123.3(3) . .
C11 C14 C14 110.6(4) . 2_546
N2 C15 C16 123.7(4) . .
C17 C16 C15 119.3(4) . .
C15 C16 C17' 116.4(4) . .
C16 C17 C18 115.1(7) . .
C16 C17 C20 122.5(7) . .
C18 C17 C20 121.6(8) . .
C19 C18 C17 121.6(13) . .
N2 C19 C18 122.6(19) . .
C17 C20 C20 112.4(9) . 2_567
C18' C17' C16 115.3(6) . .
C18' C17' C20' 122.4(8) . .
C16 C17' C20' 121.5(7) . .
C17' C18' C19' 120.5(13) . .
N2 C19' C18' 122.9(18) . .
C17' C20' C20' 112.3(9) . 2_567

loop_
_geom_bond_atom_site_label_1
_geom_bond_atom_site_label_2
_geom_bond_distance
_geom_bond_site_symmetry_2
Zn1 O4 2.018(2) .
Zn1 O1 2.038(3) .
Zn1 N2 2.045(3) .
Zn1 N1 2.068(3) .
Zn1 O2 2.298(3) .
Zn1 O3 2.413(3) .
Zn1 C1 2.492(3) .
Zn1 C5 2.536(3) .
O1 C1 1.249(5) .
O2 C1 1.232(5) .
O3 C5 1.224(4) .
O4 C5 1.263(4) .
N1 C13 1.307(5) .
N1 C9 1.328(5) .
N2 C15 1.327(4) .
N2 C19' 1.33(2) .
N2 C19 1.34(2) .
C1 C2 1.488(5) .
C2 C3 1.366(5) .
C2 C4 1.367(5) .
C3 C4 1.377(5) 2_757
C5 C6 1.493(5) .
C6 C7 1.375(5) .
C6 C8 1.375(5) 2_666
C7 C8 1.361(5) .
C9 C10 1.367(5) .
C10 C11 1.368(6) .
C11 C12 1.370(6) .
C11 C14 1.490(5) .
C12 C13 1.358(5) .
C14 C14 1.517(8) 2_546
C15 C16 1.358(5) .
C16 C17 1.348(9) .
C16 C17' 1.479(9) .
C17 C18 1.363(14) .
C17 C20 1.4802(10) .
C18 C19 1.35(3) .
C20 C20 1.496(19) 2_567
C17' C18' 1.370(14) .
C17' C20' 1.4802(10) .
C18' C19' 1.37(3) .
C20' C20' 1.487(18) 2_567

loop_
_geom_hbond_atom_site_label_D
_geom_hbond_atom_site_label_H
_geom_hbond_atom_site_label_A
_geom_hbond_distance_DH
_geom_hbond_distance_HA
_geom_hbond_distance_DA
_geom_hbond_angle_DHA
_geom_hbond_site_symmetry_A
_geom_hbond_publ_flag
C19'^b H19'^b O1 0.93 2.54 3.16(3) 123.8 . yes
C18^a H18^a O3 0.93 2.46 3.363(12) 163.0 2_667 yes
C15 H15 O5 0.93 2.68 3.393(6) 133.9 1_455 yes
O5 H5D O2 0.85 2.09 2.804(5) 140.8 . yes
O5 H5D O2 0.85 2.09 2.804(5) 140.8 . yes
C15 H15 O5 0.93 2.68 3.393(6) 133.9 1_455 yes
C18^a H18^a O3 0.93 2.46 3.363(12) 163.0 2_667 yes
C19'^b H19'^b O1 0.93 2.54 3.16(3) 123.8 . yes
